data_7233229
loop_
_publ_author_name
'Glinton, Kwame'
'Latifi, Reza'
'Cockrell, David S.'
'Bardeaux, Matthew'
'Nguyen, Bachkhoa'
'Tahsini, Laleh'

_publ_section_title
;
 Synthesis, characterization, and photoluminescent studies of
 three-coordinate Cu(i)--NHC complexes bearing unsymmetrically-substituted
 dipyridylamine ligands
;
_journal_issue 39
_journal_name_full 'RSC Advances'
_journal_page_first 22417
_journal_paper_doi 10.1039/C9RA04886C
_journal_volume 9
_journal_year 2019
_chemical_formula_moiety '2(C39 H51 Cu N5), 2(F6 P)'
_chemical_formula_sum 'C78 H102 Cu2 F12 N10 P2'
_chemical_formula_weight 1596.71
_space_group_crystal_system monoclinic
_space_group_IT_number 14
_space_group_name_Hall '-P 2ybc'
_space_group_name_H-M_alt 'P 1 21/c 1'
_symmetry_space_group_name_Hall '-P 2ybc'
_symmetry_space_group_name_H-M 'P 1 21/c 1'
_atom_sites_solution_hydrogens geom
_atom_sites_solution_primary direct
_audit_creation_date 2018-09-06
_audit_creation_method
;
Olex2 1.2
(compiled 2018.05.29 svn.r3508 for OlexSys, GUI svn.r5506)
;
_audit_update_record
;
2018-09-06 deposited with the CCDC.    2019-07-15 downloaded from the CCDC.
;
_cell_angle_alpha 90
_cell_angle_beta 99.209(2)
_cell_angle_gamma 90
_cell_formula_units_Z 4
_cell_length_a 9.7826(10)
_cell_length_b 40.521(4)
_cell_length_c 20.629(2)
_cell_measurement_reflns_used 9918
_cell_measurement_temperature 100(2)
_cell_measurement_theta_max 28.05
_cell_measurement_theta_min 2.24
_cell_volume 8072.0(14)
_computing_cell_refinement 'Bruker SAINT'
_computing_data_collection 'Bruker APEX2'
_computing_data_reduction 'Bruker SAINT'
_computing_molecular_graphics 'Bruker SHELXTL'
_computing_publication_material 'Bruker SHELXTL'
_computing_structure_refinement 'SHELXL-2014 (Sheldrick 2014)'
_computing_structure_solution 'SHELXS-97 (Sheldrick 2008)'
_diffrn_ambient_temperature 100
_diffrn_measured_fraction_theta_full 1.000
_diffrn_measured_fraction_theta_max 1.000
_diffrn_measurement_device_type 'Bruker APEX-II CCD'
_diffrn_measurement_method '\f and \w scans'
_diffrn_radiation_type MoK\a
_diffrn_radiation_wavelength 0.71073
_diffrn_reflns_av_R_equivalents 0.0577
_diffrn_reflns_av_unetI/netI 0.0406
_diffrn_reflns_Laue_measured_fraction_full 1.000
_diffrn_reflns_Laue_measured_fraction_max 1.000
_diffrn_reflns_limit_h_max 12
_diffrn_reflns_limit_h_min -12
_diffrn_reflns_limit_k_max 51
_diffrn_reflns_limit_k_min -51
_diffrn_reflns_limit_l_max 26
_diffrn_reflns_limit_l_min -26
_diffrn_reflns_number 118528
_diffrn_reflns_point_group_measured_fraction_full 1.000
_diffrn_reflns_point_group_measured_fraction_max 1.000
_diffrn_reflns_theta_full 25.242
_diffrn_reflns_theta_max 27.103
_diffrn_reflns_theta_min 1.005
_diffrn_standards_number 0
_exptl_absorpt_coefficient_mu 0.642
_exptl_absorpt_correction_T_max 0.7457
_exptl_absorpt_correction_T_min 0.5438
_exptl_absorpt_correction_type multi-scan
_exptl_absorpt_process_details
;
SADABS-2016/2 (Bruker,2016/2) was used for absorption correction.
wR2(int) was 0.1102 before and 0.0600 after correction.
The Ratio of minimum to maximum transmission is 0.7292.
The \l/2 correction factor is Not present.
;
_exptl_crystal_colour 'clear whiteish colourless'
_exptl_crystal_colour_lustre clear
_exptl_crystal_colour_modifier whiteish
_exptl_crystal_colour_primary colourless
_exptl_crystal_density_diffrn 1.314
_exptl_crystal_description block
_exptl_crystal_F_000 3344
_exptl_crystal_size_max 0.132
_exptl_crystal_size_mid 0.107
_exptl_crystal_size_min 0.088
_refine_diff_density_max 0.478
_refine_diff_density_min -0.486
_refine_diff_density_rms 0.065
_refine_ls_extinction_method none
_refine_ls_goodness_of_fit_ref 1.067
_refine_ls_hydrogen_treatment constr
_refine_ls_matrix_type full
_refine_ls_number_parameters 957
_refine_ls_number_reflns 17833
_refine_ls_number_restraints 0
_refine_ls_restrained_S_all 1.067
_refine_ls_R_factor_all 0.0592
_refine_ls_R_factor_gt 0.0449
_refine_ls_shift/su_max 0.004
_refine_ls_shift/su_mean 0.000
_refine_ls_structure_factor_coef Fsqd
_refine_ls_weighting_details 'w=1/[\s^2^(Fo^2^)+(0.0284P)^2^+10.4144P] where P=(Fo^2^+2Fc^2^)/3'
_refine_ls_weighting_scheme calc
_refine_ls_wR_factor_gt 0.0930
_refine_ls_wR_factor_ref 0.0980
_reflns_Friedel_coverage 0.000
_reflns_number_gt 14640
_reflns_number_total 17833
_reflns_threshold_expression 'I > 2\s(I)'
_cod_data_source_file c9ra04886c2.cif
_cod_data_source_block kg_i_95_r78_fi_abs
_cod_original_cell_volume 8071.9(14)
_cod_database_code 7233229
_shelx_shelxl_version_number 2014/7
_shelx_space_group_comment
;
The symmetry employed for this shelxl refinement is uniquely defined
by the following loop, which should always be used as a source of
symmetry information in preference to the above space-group names.
They are only intended as comments.
;
_shelx_estimated_absorpt_t_max 0.946
_shelx_estimated_absorpt_t_min 0.920
_olex2_refinement_description
;
1. Fixed Uiso
 At 1.2 times of:
  All C(H) groups, All C(H,H) groups, All N(H) groups
 At 1.5 times of:
  All C(H,H,H) groups
2.a Ternary CH refined with riding coordinates:
 C10(H10), C13(H13), C22(H22), C25(H25), C49(H49), C52(H52), C61(H61), C64(H64)
2.b Secondary CH2 refined with riding coordinates:
 C2(H2A,H2B), C3(H3A,H3B), C41(H41A,H41B), C42(H42A,H42B)
2.c Aromatic/amide H refined with riding coordinates:
 N3(H3), C6(H6), C7(H7), C8(H8), C18(H18), C19(H19), C20(H20), C29(H29),
 C31(H31), C32(H32), C36(H36), C37(H37), C38(H38), N8(H8A), C45(H45), C46(H46),
 C47(H47), C57(H57), C58(H58), C59(H59), C68(H68), C70(H70), C71(H71), C75(H75),
  C76(H76), C77(H77)
2.d Idealised Me refined as rotating group:
 C11(H11A,H11B,H11C), C12(H12A,H12B,H12C), C14(H14A,H14B,H14C), C15(H15A,H15B,
 H15C), C23(H23A,H23B,H23C), C24(H24A,H24B,H24C), C26(H26A,H26B,H26C), C27(H27A,
 H27B,H27C), C33(H33A,H33B,H33C), C39(H39A,H39B,H39C), C50(H50A,H50B,H50C),
 C51(H51A,H51B,H51C), C53(H53A,H53B,H53C), C54(H54A,H54B,H54C), C62(H62A,H62B,
 H62C), C63(H63A,H63B,H63C), C65(H65A,H65B,H65C), C66(H66A,H66B,H66C), C72(H72A,
 H72B,H72C), C78(H78A,H78B,H78C)
;
_olex2_submission_special_instructions 'No special instructions were received'

loop_
_space_group_symop_operation_xyz
'x, y, z'
'-x, y+1/2, -z+1/2'
'-x, -y, -z'
'x, -y-1/2, z-1/2'

loop_
_atom_site_label
_atom_site_type_symbol
_atom_site_fract_x
_atom_site_fract_y
_atom_site_fract_z
_atom_site_U_iso_or_equiv
_atom_site_adp_type
_atom_site_occupancy
_atom_site_site_symmetry_order
_atom_site_calc_flag
_atom_site_refinement_flags_posn
Cu1 Cu 0.13420(3) 0.64042(2) 0.40794(2) 0.01291(6) Uani 1 1 d .
N1 N 0.12115(19) 0.66989(4) 0.48604(9) 0.0145(4) Uani 1 1 d .
N2 N 0.25178(19) 0.67486(4) 0.37234(9) 0.0144(4) Uani 1 1 d .
N3 N 0.33260(19) 0.69666(5) 0.47700(9) 0.0162(4) Uani 1 1 d .
H3 H 0.4119 0.7013 0.5019 0.019 Uiso 1 1 calc R
N4 N 0.04284(19) 0.57136(4) 0.41532(9) 0.0118(4) Uani 1 1 d .
N5 N -0.04199(18) 0.59647(4) 0.32554(9) 0.0112(4) Uani 1 1 d .
C1 C 0.0457(2) 0.59990(5) 0.38197(10) 0.0108(4) Uani 1 1 d .
C2 C -0.1240(2) 0.56565(5) 0.32238(11) 0.0152(4) Uani 1 1 d .
H2A H -0.1314 0.5550 0.2788 0.018 Uiso 1 1 calc R
H2B H -0.2179 0.5696 0.3328 0.018 Uiso 1 1 calc R
C3 C -0.0366(2) 0.54528(5) 0.37531(11) 0.0158(5) Uani 1 1 d .
H3A H -0.0950 0.5325 0.4014 0.019 Uiso 1 1 calc R
H3B H 0.0254 0.5300 0.3564 0.019 Uiso 1 1 calc R
C4 C 0.1356(2) 0.56187(5) 0.47344(10) 0.0131(4) Uani 1 1 d .
C5 C 0.2741(2) 0.55445(5) 0.46952(11) 0.0162(5) Uani 1 1 d .
C6 C 0.3569(2) 0.54280(6) 0.52599(12) 0.0204(5) Uani 1 1 d .
H6 H 0.4516 0.5380 0.5250 0.024 Uiso 1 1 calc R
C7 C 0.3041(3) 0.53801(6) 0.58376(12) 0.0223(5) Uani 1 1 d .
H7 H 0.3621 0.5297 0.6216 0.027 Uiso 1 1 calc R
C8 C 0.1674(3) 0.54534(6) 0.58640(11) 0.0195(5) Uani 1 1 d .
H8 H 0.1322 0.5420 0.6262 0.023 Uiso 1 1 calc R
C9 C 0.0800(2) 0.55764(5) 0.53156(11) 0.0140(4) Uani 1 1 d .
C10 C 0.3346(2) 0.55834(6) 0.40646(12) 0.0199(5) Uani 1 1 d .
H10 H 0.2576 0.5649 0.3708 0.024 Uiso 1 1 calc R
C11 C 0.3961(3) 0.52612(7) 0.38580(14) 0.0346(7) Uani 1 1 d .
H11A H 0.4269 0.5292 0.3433 0.052 Uiso 1 1 calc GR
H11B H 0.3257 0.5087 0.3821 0.052 Uiso 1 1 calc GR
H11C H 0.4753 0.5198 0.4188 0.052 Uiso 1 1 calc GR
C12 C 0.4433(3) 0.58565(7) 0.41315(15) 0.0337(6) Uani 1 1 d .
H12A H 0.4005 0.6066 0.4225 0.051 Uiso 1 1 calc GR
H12B H 0.4810 0.5876 0.3721 0.051 Uiso 1 1 calc GR
H12C H 0.5182 0.5803 0.4491 0.051 Uiso 1 1 calc GR
C13 C -0.0700(2) 0.56552(6) 0.53618(11) 0.0187(5) Uani 1 1 d .
H13 H -0.1117 0.5771 0.4949 0.022 Uiso 1 1 calc R
C14 C -0.1534(3) 0.53404(6) 0.54241(13) 0.0268(6) Uani 1 1 d .
H14A H -0.1192 0.5233 0.5844 0.040 Uiso 1 1 calc GR
H14B H -0.1432 0.5190 0.5063 0.040 Uiso 1 1 calc GR
H14C H -0.2514 0.5397 0.5405 0.040 Uiso 1 1 calc GR
C15 C -0.0807(3) 0.58838(6) 0.59405(13) 0.0278(6) Uani 1 1 d .
H15A H -0.0484 0.5767 0.6353 0.042 Uiso 1 1 calc GR
H15B H -0.1773 0.5951 0.5927 0.042 Uiso 1 1 calc GR
H15C H -0.0231 0.6080 0.5913 0.042 Uiso 1 1 calc GR
C16 C -0.0634(2) 0.62084(5) 0.27455(10) 0.0120(4) Uani 1 1 d .
C17 C 0.0032(2) 0.61627(5) 0.21994(11) 0.0152(4) Uani 1 1 d .
C18 C -0.0130(2) 0.64093(6) 0.17203(11) 0.0190(5) Uani 1 1 d .
H18 H 0.0316 0.6387 0.1346 0.023 Uiso 1 1 calc R
C19 C -0.0929(2) 0.66856(6) 0.17811(11) 0.0201(5) Uani 1 1 d .
H19 H -0.1011 0.6853 0.1454 0.024 Uiso 1 1 calc R
C20 C -0.1610(2) 0.67201(6) 0.23152(11) 0.0187(5) Uani 1 1 d .
H20 H -0.2169 0.6909 0.2347 0.022 Uiso 1 1 calc R
C21 C -0.1487(2) 0.64811(5) 0.28073(11) 0.0145(4) Uani 1 1 d .
C22 C -0.2326(2) 0.65095(5) 0.33642(11) 0.0167(5) Uani 1 1 d .
H22 H -0.1981 0.6339 0.3701 0.020 Uiso 1 1 calc R
C23 C -0.2173(3) 0.68478(6) 0.36986(12) 0.0217(5) Uani 1 1 d .
H23A H -0.1192 0.6892 0.3858 0.033 Uiso 1 1 calc GR
H23B H -0.2686 0.6850 0.4070 0.033 Uiso 1 1 calc GR
H23C H -0.2544 0.7019 0.3382 0.033 Uiso 1 1 calc GR
C24 C -0.3851(2) 0.64347(6) 0.31025(13) 0.0242(5) Uani 1 1 d .
H24A H -0.4206 0.6596 0.2763 0.036 Uiso 1 1 calc GR
H24B H -0.4390 0.6448 0.3463 0.036 Uiso 1 1 calc GR
H24C H -0.3931 0.6212 0.2914 0.036 Uiso 1 1 calc GR
C25 C 0.0950(3) 0.58650(6) 0.21352(12) 0.0203(5) Uani 1 1 d .
H25 H 0.0786 0.5701 0.2476 0.024 Uiso 1 1 calc R
C26 C 0.2474(3) 0.59631(6) 0.22751(14) 0.0268(6) Uani 1 1 d .
H26A H 0.2657 0.6132 0.1960 0.040 Uiso 1 1 calc GR
H26B H 0.3051 0.5769 0.2234 0.040 Uiso 1 1 calc GR
H26C H 0.2694 0.6052 0.2722 0.040 Uiso 1 1 calc GR
C27 C 0.0583(3) 0.56984(7) 0.14640(14) 0.0332(6) Uani 1 1 d .
H27A H -0.0392 0.5632 0.1396 0.050 Uiso 1 1 calc GR
H27B H 0.1169 0.5503 0.1448 0.050 Uiso 1 1 calc GR
H27C H 0.0738 0.5854 0.1119 0.050 Uiso 1 1 calc GR
C28 C 0.2210(2) 0.69118(5) 0.51037(11) 0.0138(4) Uani 1 1 d .
C29 C 0.2195(2) 0.70845(6) 0.56900(11) 0.0177(5) Uani 1 1 d .
H29 H 0.2936 0.7228 0.5854 0.021 Uiso 1 1 calc R
C30 C 0.1103(2) 0.70454(6) 0.60274(11) 0.0189(5) Uani 1 1 d .
C31 C 0.0030(3) 0.68341(6) 0.57594(12) 0.0205(5) Uani 1 1 d .
H31 H -0.0759 0.6806 0.5969 0.025 Uiso 1 1 calc R
C32 C 0.0129(2) 0.66686(6) 0.51925(11) 0.0186(5) Uani 1 1 d .
H32 H -0.0604 0.6524 0.5021 0.022 Uiso 1 1 calc R
C33 C 0.1055(3) 0.72264(7) 0.66601(13) 0.0318(6) Uani 1 1 d .
H33A H 0.1882 0.7365 0.6766 0.048 Uiso 1 1 calc GR
H33B H 0.1026 0.7067 0.7014 0.048 Uiso 1 1 calc GR
H33C H 0.0226 0.7366 0.6612 0.048 Uiso 1 1 calc GR
C34 C 0.3355(2) 0.69582(5) 0.40983(11) 0.0138(4) Uani 1 1 d .
C35 C 0.4265(2) 0.71765(5) 0.38404(11) 0.0155(4) Uani 1 1 d .
C36 C 0.4188(2) 0.71825(6) 0.31702(12) 0.0188(5) Uani 1 1 d .
H36 H 0.4778 0.7326 0.2977 0.023 Uiso 1 1 calc R
C37 C 0.3256(2) 0.69814(6) 0.27705(11) 0.0178(5) Uani 1 1 d .
H37 H 0.3172 0.6993 0.2306 0.021 Uiso 1 1 calc R
C38 C 0.2462(2) 0.67664(5) 0.30633(11) 0.0161(5) Uani 1 1 d .
H38 H 0.1846 0.6624 0.2792 0.019 Uiso 1 1 calc R
C39 C 0.5252(2) 0.73947(6) 0.42800(12) 0.0210(5) Uani 1 1 d .
H39A H 0.5810 0.7522 0.4014 0.031 Uiso 1 1 calc GR
H39B H 0.5862 0.7258 0.4595 0.031 Uiso 1 1 calc GR
H39C H 0.4728 0.7546 0.4517 0.031 Uiso 1 1 calc GR
Cu2 Cu 1.05253(3) 0.61769(2) 0.93158(2) 0.01499(7) Uani 1 1 d .
N6 N 1.1229(2) 0.57202(5) 0.95842(9) 0.0184(4) Uani 1 1 d .
N7 N 1.1725(2) 0.63715(5) 1.01333(9) 0.0205(4) Uani 1 1 d .
N8 N 1.3123(2) 0.59013(5) 1.03738(10) 0.0200(4) Uani 1 1 d .
H8A H 1.3932 0.5836 1.0583 0.024 Uiso 1 1 calc R
N9 N 0.87098(19) 0.66452(4) 0.85083(9) 0.0125(4) Uani 1 1 d .
N10 N 0.91390(19) 0.62183(4) 0.79558(9) 0.0144(4) Uani 1 1 d .
C40 C 0.9374(2) 0.63548(5) 0.85568(11) 0.0124(4) Uani 1 1 d .
C41 C 0.7850(2) 0.66997(5) 0.78606(11) 0.0173(5) Uani 1 1 d .
H41A H 0.7955 0.6927 0.7699 0.021 Uiso 1 1 calc R
H41B H 0.6859 0.6655 0.7873 0.021 Uiso 1 1 calc R
C42 C 0.8464(2) 0.64462(5) 0.74470(11) 0.0174(5) Uani 1 1 d .
H42A H 0.7736 0.6334 0.7136 0.021 Uiso 1 1 calc R
H42B H 0.9144 0.6548 0.7200 0.021 Uiso 1 1 calc R
C43 C 0.9628(2) 0.58985(5) 0.77966(11) 0.0158(5) Uani 1 1 d .
C44 C 1.1031(3) 0.58547(6) 0.77567(11) 0.0200(5) Uani 1 1 d .
C45 C 1.1461(3) 0.55351(7) 0.76358(12) 0.0285(6) Uani 1 1 d .
H45 H 1.2410 0.5495 0.7616 0.034 Uiso 1 1 calc R
C46 C 1.0539(3) 0.52781(6) 0.75449(12) 0.0298(6) Uani 1 1 d .
H46 H 1.0859 0.5063 0.7467 0.036 Uiso 1 1 calc R
C47 C 0.9151(3) 0.53287(6) 0.75645(12) 0.0260(6) Uani 1 1 d .
H47 H 0.8522 0.5149 0.7490 0.031 Uiso 1 1 calc R
C48 C 0.8661(3) 0.56423(6) 0.76924(11) 0.0189(5) Uani 1 1 d .
C49 C 1.2046(3) 0.61394(7) 0.78172(13) 0.0286(6) Uani 1 1 d .
H49 H 1.1580 0.6334 0.7984 0.034 Uiso 1 1 calc R
C50 C 1.3342(4) 0.60694(12) 0.8303(2) 0.0705(13) Uani 1 1 d .
H50A H 1.3089 0.6015 0.8731 0.106 Uiso 1 1 calc GR
H50B H 1.3940 0.6265 0.8346 0.106 Uiso 1 1 calc GR
H50C H 1.3839 0.5883 0.8146 0.106 Uiso 1 1 calc GR
C51 C 1.2419(4) 0.62331(9) 0.71529(16) 0.0484(9) Uani 1 1 d .
H51A H 1.3076 0.6417 0.7208 0.073 Uiso 1 1 calc GR
H51B H 1.1579 0.6299 0.6856 0.073 Uiso 1 1 calc GR
H51C H 1.2842 0.6043 0.6967 0.073 Uiso 1 1 calc GR
C52 C 0.7152(3) 0.56936(6) 0.77545(12) 0.0244(5) Uani 1 1 d .
H52 H 0.6946 0.5935 0.7702 0.029 Uiso 1 1 calc R
C53 C 0.6902(3) 0.55900(7) 0.84401(13) 0.0297(6) Uani 1 1 d .
H53A H 0.7177 0.5359 0.8518 0.045 Uiso 1 1 calc GR
H53B H 0.5918 0.5615 0.8470 0.045 Uiso 1 1 calc GR
H53C H 0.7452 0.5730 0.8771 0.045 Uiso 1 1 calc GR
C54 C 0.6174(3) 0.55089(9) 0.72225(15) 0.0442(8) Uani 1 1 d .
H54A H 0.6401 0.5565 0.6790 0.066 Uiso 1 1 calc GR
H54B H 0.5215 0.5573 0.7242 0.066 Uiso 1 1 calc GR
H54C H 0.6279 0.5271 0.7295 0.066 Uiso 1 1 calc GR
C55 C 0.8687(2) 0.68770(5) 0.90282(10) 0.0126(4) Uani 1 1 d .
C56 C 0.7832(2) 0.68213(5) 0.95001(11) 0.0162(5) Uani 1 1 d .
C57 C 0.7861(2) 0.70540(6) 1.00013(11) 0.0195(5) Uani 1 1 d .
H57 H 0.7307 0.7020 1.0334 0.023 Uiso 1 1 calc R
C58 C 0.8678(2) 0.73319(6) 1.00218(12) 0.0197(5) Uani 1 1 d .
H58 H 0.8680 0.7487 1.0366 0.024 Uiso 1 1 calc R
C59 C 0.9497(2) 0.73859(5) 0.95437(11) 0.0183(5) Uani 1 1 d .
H59 H 1.0048 0.7580 0.9561 0.022 Uiso 1 1 calc R
C60 C 0.9522(2) 0.71598(5) 0.90372(11) 0.0149(4) Uani 1 1 d .
C61 C 0.6917(3) 0.65168(6) 0.94779(12) 0.0215(5) Uani 1 1 d .
H61 H 0.6898 0.6409 0.9040 0.026 Uiso 1 1 calc R
C62 C 0.7524(3) 0.62695(6) 1.00070(13) 0.0305(6) Uani 1 1 d .
H62A H 0.8465 0.6210 0.9944 0.046 Uiso 1 1 calc GR
H62B H 0.6945 0.6071 0.9974 0.046 Uiso 1 1 calc GR
H62C H 0.7552 0.6369 1.0442 0.046 Uiso 1 1 calc GR
C63 C 0.5433(3) 0.66088(7) 0.95435(15) 0.0335(6) Uani 1 1 d .
H63A H 0.5427 0.6724 0.9961 0.050 Uiso 1 1 calc GR
H63B H 0.4871 0.6408 0.9533 0.050 Uiso 1 1 calc GR
H63C H 0.5046 0.6753 0.9179 0.050 Uiso 1 1 calc GR
C64 C 1.0479(2) 0.72074(6) 0.85332(12) 0.0190(5) Uani 1 1 d .
H64 H 1.0196 0.7045 0.8172 0.023 Uiso 1 1 calc R
C65 C 1.1969(3) 0.71294(7) 0.88332(15) 0.0354(7) Uani 1 1 d .
H65A H 1.2265 0.7278 0.9204 0.053 Uiso 1 1 calc GR
H65B H 1.2571 0.7160 0.8501 0.053 Uiso 1 1 calc GR
H65C H 1.2030 0.6900 0.8988 0.053 Uiso 1 1 calc GR
C66 C 1.0349(3) 0.75515(6) 0.82286(13) 0.0253(5) Uani 1 1 d .
H66A H 0.9387 0.7590 0.8025 0.038 Uiso 1 1 calc GR
H66B H 1.0953 0.7568 0.7894 0.038 Uiso 1 1 calc GR
H66C H 1.0625 0.7717 0.8571 0.038 Uiso 1 1 calc GR
C67 C 1.2366(2) 0.56511(6) 1.00212(11) 0.0178(5) Uani 1 1 d .
C68 C 1.2853(3) 0.53272(6) 1.01326(12) 0.0213(5) Uani 1 1 d .
H68 H 1.3659 0.5286 1.0446 0.026 Uiso 1 1 calc R
C69 C 1.2173(3) 0.50693(6) 0.97927(11) 0.0211(5) Uani 1 1 d .
C70 C 1.0989(3) 0.51402(6) 0.93450(13) 0.0270(6) Uani 1 1 d .
H70 H 1.0480 0.4968 0.9103 0.032 Uiso 1 1 calc R
C71 C 1.0570(3) 0.54615(6) 0.92589(13) 0.0255(6) Uani 1 1 d .
H71 H 0.9763 0.5506 0.8950 0.031 Uiso 1 1 calc R
C72 C 1.2681(3) 0.47181(6) 0.98946(13) 0.0317(6) Uani 1 1 d .
H72A H 1.3508 0.4713 1.0232 0.048 Uiso 1 1 calc GR
H72B H 1.2911 0.4631 0.9482 0.048 Uiso 1 1 calc GR
H72C H 1.1955 0.4582 1.0035 0.048 Uiso 1 1 calc GR
C73 C 1.2866(2) 0.62315(6) 1.04639(11) 0.0181(5) Uani 1 1 d .
C74 C 1.3865(2) 0.64115(6) 1.09126(11) 0.0201(5) Uani 1 1 d .
C75 C 1.3578(3) 0.67365(6) 1.10113(12) 0.0261(6) Uani 1 1 d .
H75 H 1.4224 0.6865 1.1298 0.031 Uiso 1 1 calc R
C76 C 1.2364(3) 0.68816(6) 1.07013(12) 0.0290(6) Uani 1 1 d .
H76 H 1.2151 0.7105 1.0785 0.035 Uiso 1 1 calc R
C77 C 1.1480(3) 0.66922(6) 1.02688(12) 0.0265(6) Uani 1 1 d .
H77 H 1.0651 0.6791 1.0052 0.032 Uiso 1 1 calc R
C78 C 1.5161(3) 0.62521(7) 1.12505(13) 0.0265(6) Uani 1 1 d .
H78A H 1.5774 0.6421 1.1480 0.040 Uiso 1 1 calc GR
H78B H 1.5629 0.6141 1.0925 0.040 Uiso 1 1 calc GR
H78C H 1.4930 0.6090 1.1568 0.040 Uiso 1 1 calc GR
P1 P 1.57834(7) 0.52748(2) 1.19192(3) 0.02320(14) Uani 1 1 d .
F7 F 1.73559(15) 0.53367(4) 1.18254(7) 0.0284(3) Uani 1 1 d .
F8 F 1.42017(16) 0.52192(4) 1.19973(10) 0.0425(4) Uani 1 1 d .
F9 F 1.62966(17) 0.50667(4) 1.25688(8) 0.0354(4) Uani 1 1 d .
F10 F 1.52849(18) 0.54891(4) 1.12623(8) 0.0417(4) Uani 1 1 d .
F11 F 1.58123(16) 0.56043(4) 1.23491(8) 0.0330(4) Uani 1 1 d .
F12 F 1.57438(16) 0.49497(4) 1.14831(8) 0.0371(4) Uani 1 1 d .
P2 P 0.60736(6) 0.73731(2) 0.65905(3) 0.01640(12) Uani 1 1 d .
F1 F 0.74896(16) 0.71979(5) 0.65126(8) 0.0455(5) Uani 1 1 d .
F2 F 0.46242(15) 0.75424(4) 0.66659(7) 0.0301(3) Uani 1 1 d .
F3 F 0.54912(17) 0.70301(4) 0.68109(8) 0.0337(4) Uani 1 1 d .
F4 F 0.66191(19) 0.77167(4) 0.63624(8) 0.0434(5) Uani 1 1 d .
F5 F 0.66689(15) 0.74585(4) 0.73375(7) 0.0257(3) Uani 1 1 d .
F6 F 0.54539(15) 0.72869(4) 0.58380(7) 0.0296(3) Uani 1 1 d .

loop_
_atom_site_aniso_label
_atom_site_aniso_U_11
_atom_site_aniso_U_22
_atom_site_aniso_U_33
_atom_site_aniso_U_23
_atom_site_aniso_U_13
_atom_site_aniso_U_12
Cu1 0.01440(13) 0.00994(12) 0.01373(14) -0.00113(10) 0.00026(10) -0.00155(10)
N1 0.0156(9) 0.0146(9) 0.0134(9) -0.0009(7) 0.0029(8) -0.0021(7)
N2 0.0145(9) 0.0126(8) 0.0159(10) -0.0017(7) 0.0018(8) 0.0000(7)
N3 0.0115(9) 0.0232(10) 0.0135(10) -0.0035(8) 0.0006(8) -0.0049(8)
N4 0.0152(9) 0.0105(8) 0.0089(9) 0.0004(7) -0.0003(7) -0.0028(7)
N5 0.0119(9) 0.0110(8) 0.0106(9) -0.0001(7) 0.0014(7) -0.0008(7)
C1 0.0113(10) 0.0123(10) 0.0095(10) -0.0006(8) 0.0040(8) 0.0022(8)
C2 0.0173(11) 0.0127(10) 0.0148(11) 0.0004(8) -0.0003(9) -0.0036(8)
C3 0.0199(12) 0.0114(10) 0.0148(11) -0.0008(8) -0.0012(9) -0.0046(9)
C4 0.0182(11) 0.0088(9) 0.0113(11) 0.0012(8) -0.0009(9) -0.0018(8)
C5 0.0175(11) 0.0160(10) 0.0148(11) -0.0008(9) 0.0016(9) -0.0025(9)
C6 0.0153(11) 0.0236(12) 0.0208(13) 0.0028(10) -0.0012(10) 0.0019(9)
C7 0.0237(13) 0.0255(12) 0.0146(12) 0.0049(10) -0.0058(10) 0.0000(10)
C8 0.0280(13) 0.0192(11) 0.0113(11) 0.0009(9) 0.0026(10) 0.0009(10)
C9 0.0190(11) 0.0105(9) 0.0119(11) -0.0002(8) 0.0003(9) -0.0011(8)
C10 0.0177(12) 0.0225(12) 0.0205(13) 0.0054(10) 0.0060(10) 0.0010(9)
C11 0.0483(18) 0.0270(14) 0.0351(16) 0.0036(12) 0.0269(14) 0.0060(12)
C12 0.0314(15) 0.0344(15) 0.0368(17) 0.0078(12) 0.0098(13) -0.0089(12)
C13 0.0231(12) 0.0201(11) 0.0134(11) 0.0029(9) 0.0046(10) 0.0038(9)
C14 0.0239(13) 0.0279(13) 0.0305(15) 0.0054(11) 0.0095(11) -0.0022(11)
C15 0.0381(15) 0.0247(13) 0.0227(14) 0.0000(10) 0.0116(12) 0.0082(11)
C16 0.0122(10) 0.0136(10) 0.0093(10) 0.0007(8) -0.0010(8) -0.0012(8)
C17 0.0150(11) 0.0175(11) 0.0127(11) -0.0029(9) 0.0015(9) -0.0029(9)
C18 0.0222(12) 0.0258(12) 0.0101(11) 0.0005(9) 0.0062(9) -0.0047(10)
C19 0.0237(13) 0.0209(11) 0.0146(12) 0.0078(9) -0.0005(10) -0.0016(10)
C20 0.0190(12) 0.0178(11) 0.0182(12) 0.0032(9) -0.0002(10) 0.0037(9)
C21 0.0142(11) 0.0157(10) 0.0134(11) 0.0026(8) 0.0018(9) -0.0007(8)
C22 0.0192(12) 0.0172(11) 0.0150(11) 0.0027(9) 0.0068(9) 0.0063(9)
C23 0.0248(13) 0.0223(12) 0.0193(12) -0.0034(10) 0.0079(10) 0.0020(10)
C24 0.0204(12) 0.0206(12) 0.0335(15) -0.0013(10) 0.0101(11) -0.0014(10)
C25 0.0261(13) 0.0179(11) 0.0194(12) -0.0004(9) 0.0118(10) 0.0012(10)
C26 0.0240(13) 0.0246(13) 0.0337(15) -0.0018(11) 0.0104(11) 0.0069(10)
C27 0.0410(17) 0.0304(14) 0.0310(16) -0.0138(12) 0.0144(13) -0.0025(12)
C28 0.0143(11) 0.0129(10) 0.0138(11) 0.0021(8) 0.0014(9) 0.0013(8)
C29 0.0182(12) 0.0199(11) 0.0145(12) -0.0015(9) 0.0015(9) -0.0025(9)
C30 0.0210(12) 0.0210(11) 0.0147(12) -0.0018(9) 0.0031(9) -0.0001(9)
C31 0.0197(12) 0.0251(12) 0.0185(12) -0.0019(10) 0.0087(10) -0.0020(10)
C32 0.0202(12) 0.0183(11) 0.0172(12) -0.0014(9) 0.0031(10) -0.0048(9)
C33 0.0321(15) 0.0428(16) 0.0223(14) -0.0135(12) 0.0099(12) -0.0076(12)
C34 0.0134(11) 0.0130(10) 0.0154(11) 0.0000(8) 0.0037(9) 0.0033(8)
C35 0.0124(11) 0.0164(10) 0.0183(12) -0.0024(9) 0.0043(9) 0.0009(8)
C36 0.0165(11) 0.0205(11) 0.0211(12) 0.0007(9) 0.0086(10) 0.0036(9)
C37 0.0211(12) 0.0195(11) 0.0141(11) -0.0003(9) 0.0063(9) 0.0051(9)
C38 0.0174(11) 0.0162(10) 0.0145(11) -0.0025(9) 0.0017(9) 0.0019(9)
C39 0.0208(12) 0.0237(12) 0.0193(12) -0.0025(10) 0.0060(10) -0.0059(10)
Cu2 0.01796(14) 0.01525(13) 0.01089(14) 0.00087(10) -0.00036(11) 0.00341(11)
N6 0.0227(11) 0.0172(9) 0.0140(10) 0.0005(8) -0.0009(8) 0.0016(8)
N7 0.0265(11) 0.0204(10) 0.0130(10) 0.0008(8) -0.0012(8) 0.0005(8)
N8 0.0162(10) 0.0246(10) 0.0177(10) -0.0004(8) -0.0023(8) 0.0004(8)
N9 0.0162(9) 0.0119(8) 0.0092(9) -0.0005(7) 0.0016(7) 0.0022(7)
N10 0.0183(10) 0.0152(9) 0.0094(9) -0.0006(7) 0.0011(7) 0.0035(7)
C40 0.0122(10) 0.0119(10) 0.0134(11) -0.0005(8) 0.0031(8) -0.0017(8)
C41 0.0205(12) 0.0169(11) 0.0136(11) 0.0003(9) 0.0002(9) 0.0041(9)
C42 0.0233(12) 0.0176(11) 0.0103(11) 0.0016(9) -0.0001(9) 0.0026(9)
C43 0.0237(12) 0.0147(10) 0.0081(10) -0.0018(8) -0.0002(9) 0.0050(9)
C44 0.0224(12) 0.0257(12) 0.0110(11) -0.0026(9) 0.0000(9) 0.0056(10)
C45 0.0308(14) 0.0380(15) 0.0158(13) -0.0055(11) 0.0013(11) 0.0163(12)
C46 0.0490(18) 0.0224(13) 0.0162(13) -0.0041(10) -0.0001(12) 0.0172(12)
C47 0.0456(17) 0.0158(11) 0.0143(12) -0.0043(9) -0.0025(11) -0.0015(11)
C48 0.0262(13) 0.0195(11) 0.0097(11) -0.0006(9) -0.0013(9) 0.0013(10)
C49 0.0176(12) 0.0407(15) 0.0282(15) -0.0111(12) 0.0056(11) -0.0012(11)
C50 0.041(2) 0.104(3) 0.058(3) 0.011(2) -0.0208(18) -0.021(2)
C51 0.048(2) 0.062(2) 0.0365(18) -0.0001(16) 0.0109(15) -0.0231(17)
C52 0.0243(13) 0.0265(13) 0.0208(13) -0.0008(10) -0.0010(10) -0.0050(10)
C53 0.0274(14) 0.0376(15) 0.0241(14) 0.0005(11) 0.0038(11) -0.0026(12)
C54 0.0316(16) 0.071(2) 0.0283(16) -0.0090(15) 0.0001(13) -0.0215(16)
C55 0.0145(11) 0.0116(10) 0.0113(11) 0.0007(8) 0.0007(8) 0.0030(8)
C56 0.0185(12) 0.0147(10) 0.0156(12) 0.0010(9) 0.0038(9) 0.0016(9)
C57 0.0230(12) 0.0222(12) 0.0146(12) 0.0003(9) 0.0070(10) 0.0035(10)
C58 0.0259(13) 0.0164(11) 0.0161(12) -0.0052(9) 0.0008(10) 0.0046(9)
C59 0.0223(12) 0.0126(10) 0.0193(12) -0.0011(9) 0.0013(10) -0.0013(9)
C60 0.0165(11) 0.0136(10) 0.0146(11) 0.0020(8) 0.0029(9) 0.0033(9)
C61 0.0265(13) 0.0211(12) 0.0195(12) -0.0022(10) 0.0113(10) -0.0063(10)
C62 0.0442(17) 0.0212(12) 0.0293(15) 0.0034(11) 0.0160(13) -0.0044(12)
C63 0.0261(14) 0.0336(15) 0.0438(18) -0.0031(13) 0.0145(13) -0.0090(12)
C64 0.0224(12) 0.0158(11) 0.0203(12) -0.0009(9) 0.0082(10) -0.0026(9)
C65 0.0232(14) 0.0397(16) 0.0463(18) 0.0125(14) 0.0152(13) 0.0040(12)
C66 0.0310(14) 0.0222(12) 0.0247(14) 0.0015(10) 0.0102(11) -0.0043(10)
C67 0.0219(12) 0.0198(11) 0.0119(11) 0.0019(9) 0.0038(9) 0.0042(9)
C68 0.0221(12) 0.0251(12) 0.0157(12) 0.0021(9) -0.0002(10) 0.0070(10)
C69 0.0304(14) 0.0209(12) 0.0125(12) 0.0017(9) 0.0043(10) 0.0056(10)
C70 0.0371(15) 0.0197(12) 0.0214(13) -0.0033(10) -0.0038(11) -0.0027(11)
C71 0.0296(14) 0.0213(12) 0.0222(13) 0.0001(10) -0.0066(11) -0.0006(10)
C72 0.0513(18) 0.0205(12) 0.0219(14) 0.0003(10) 0.0016(13) 0.0098(12)
C73 0.0241(12) 0.0194(11) 0.0116(11) 0.0024(9) 0.0049(9) -0.0041(9)
C74 0.0220(12) 0.0280(12) 0.0108(11) 0.0024(9) 0.0046(9) -0.0045(10)
C75 0.0371(15) 0.0267(13) 0.0150(12) -0.0036(10) 0.0060(11) -0.0136(11)
C76 0.0502(18) 0.0171(12) 0.0191(13) -0.0035(10) 0.0034(12) -0.0017(11)
C77 0.0405(16) 0.0213(12) 0.0155(12) 0.0015(10) -0.0027(11) 0.0006(11)
C78 0.0219(13) 0.0359(14) 0.0213(13) -0.0038(11) 0.0022(11) -0.0083(11)
P1 0.0180(3) 0.0217(3) 0.0269(4) -0.0037(3) -0.0058(3) 0.0035(2)
F7 0.0227(8) 0.0396(9) 0.0212(8) -0.0019(6) -0.0014(6) -0.0019(6)
F8 0.0189(8) 0.0377(9) 0.0695(13) -0.0153(9) 0.0027(8) 0.0018(7)
F9 0.0352(9) 0.0391(9) 0.0338(9) 0.0118(7) 0.0112(7) 0.0147(7)
F10 0.0443(10) 0.0371(9) 0.0342(9) 0.0000(7) -0.0225(8) 0.0070(8)
F11 0.0275(8) 0.0291(8) 0.0376(9) -0.0130(7) -0.0098(7) 0.0063(6)
F12 0.0329(9) 0.0288(8) 0.0486(11) -0.0164(7) 0.0033(8) -0.0006(7)
P2 0.0172(3) 0.0198(3) 0.0120(3) -0.0021(2) 0.0016(2) -0.0005(2)
F1 0.0210(8) 0.0792(13) 0.0356(10) -0.0232(9) 0.0021(7) 0.0136(8)
F2 0.0280(8) 0.0337(8) 0.0274(8) -0.0036(7) 0.0007(7) 0.0131(7)
F3 0.0450(10) 0.0197(7) 0.0343(9) 0.0044(6) 0.0004(7) -0.0045(7)
F4 0.0589(12) 0.0433(10) 0.0256(9) 0.0074(7) -0.0006(8) -0.0306(9)
F5 0.0317(8) 0.0305(8) 0.0130(7) -0.0043(6) -0.0022(6) 0.0018(6)
F6 0.0280(8) 0.0442(9) 0.0156(7) -0.0070(6) 0.0004(6) -0.0067(7)

loop_
_atom_type_symbol
_atom_type_description
_atom_type_scat_dispersion_real
_atom_type_scat_dispersion_imag
_atom_type_scat_source
C C 0.0033 0.0016 'International Tables Vol C Tables 4.2.6.8 and 6.1.1.4'
H H 0.0000 0.0000 'International Tables Vol C Tables 4.2.6.8 and 6.1.1.4'
Cu Cu 0.3201 1.2651 'International Tables Vol C Tables 4.2.6.8 and 6.1.1.4'
F F 0.0171 0.0103 'International Tables Vol C Tables 4.2.6.8 and 6.1.1.4'
N N 0.0061 0.0033 'International Tables Vol C Tables 4.2.6.8 and 6.1.1.4'
P P 0.1023 0.0942 'International Tables Vol C Tables 4.2.6.8 and 6.1.1.4'

loop_
_geom_angle_atom_site_label_1
_geom_angle_atom_site_label_2
_geom_angle_atom_site_label_3
_geom_angle
N2 Cu1 N1 89.64(7)
C1 Cu1 N1 130.70(8)
C1 Cu1 N2 139.26(8)
C28 N1 Cu1 122.87(15)
C28 N1 C32 116.81(19)
C32 N1 Cu1 120.14(15)
C34 N2 Cu1 124.08(15)
C34 N2 C38 118.03(19)
C38 N2 Cu1 117.89(15)
C28 N3 H3 115.5
C34 N3 H3 115.5
C34 N3 C28 128.94(19)
C1 N4 C3 112.30(17)
C1 N4 C4 126.44(18)
C4 N4 C3 118.62(16)
C1 N5 C2 113.16(17)
C1 N5 C16 124.38(18)
C16 N5 C2 122.32(17)
N4 C1 Cu1 130.20(16)
N5 C1 Cu1 122.46(15)
N5 C1 N4 106.98(18)
N5 C2 H2A 111.6
N5 C2 H2B 111.6
N5 C2 C3 100.86(17)
H2A C2 H2B 109.4
C3 C2 H2A 111.6
C3 C2 H2B 111.6
N4 C3 C2 101.38(16)
N4 C3 H3A 111.5
N4 C3 H3B 111.5
C2 C3 H3A 111.5
C2 C3 H3B 111.5
H3A C3 H3B 109.3
C5 C4 N4 119.77(19)
C5 C4 C9 122.2(2)
C9 C4 N4 117.78(19)
C4 C5 C10 122.6(2)
C6 C5 C4 117.6(2)
C6 C5 C10 119.8(2)
C5 C6 H6 119.3
C7 C6 C5 121.4(2)
C7 C6 H6 119.3
C6 C7 H7 120.0
C8 C7 C6 120.1(2)
C8 C7 H7 120.0
C7 C8 H8 119.4
C7 C8 C9 121.1(2)
C9 C8 H8 119.4
C4 C9 C13 122.55(19)
C8 C9 C4 117.7(2)
C8 C9 C13 119.8(2)
C5 C10 H10 107.8
C5 C10 C11 112.0(2)
C5 C10 C12 111.0(2)
C11 C10 H10 107.8
C12 C10 H10 107.8
C12 C10 C11 110.2(2)
C10 C11 H11A 109.5
C10 C11 H11B 109.5
C10 C11 H11C 109.5
H11A C11 H11B 109.5
H11A C11 H11C 109.5
H11B C11 H11C 109.5
C10 C12 H12A 109.5
C10 C12 H12B 109.5
C10 C12 H12C 109.5
H12A C12 H12B 109.5
H12A C12 H12C 109.5
H12B C12 H12C 109.5
C9 C13 H13 108.2
C9 C13 C14 111.31(19)
C9 C13 C15 111.4(2)
C14 C13 H13 108.2
C15 C13 H13 108.2
C15 C13 C14 109.6(2)
C13 C14 H14A 109.5
C13 C14 H14B 109.5
C13 C14 H14C 109.5
H14A C14 H14B 109.5
H14A C14 H14C 109.5
H14B C14 H14C 109.5
C13 C15 H15A 109.5
C13 C15 H15B 109.5
C13 C15 H15C 109.5
H15A C15 H15B 109.5
H15A C15 H15C 109.5
H15B C15 H15C 109.5
C17 C16 N5 117.85(19)
C17 C16 C21 122.5(2)
C21 C16 N5 119.66(19)
C16 C17 C25 122.1(2)
C18 C17 C16 117.4(2)
C18 C17 C25 120.5(2)
C17 C18 H18 119.4
C19 C18 C17 121.2(2)
C19 C18 H18 119.4
C18 C19 H19 119.8
C18 C19 C20 120.3(2)
C20 C19 H19 119.8
C19 C20 H20 119.5
C19 C20 C21 120.9(2)
C21 C20 H20 119.5
C16 C21 C22 121.99(19)
C20 C21 C16 117.6(2)
C20 C21 C22 120.3(2)
C21 C22 H22 108.0
C21 C22 C23 112.52(19)
C21 C22 C24 109.37(19)
C23 C22 H22 108.0
C23 C22 C24 110.79(19)
C24 C22 H22 108.0
C22 C23 H23A 109.5
C22 C23 H23B 109.5
C22 C23 H23C 109.5
H23A C23 H23B 109.5
H23A C23 H23C 109.5
H23B C23 H23C 109.5
C22 C24 H24A 109.5
C22 C24 H24B 109.5
C22 C24 H24C 109.5
H24A C24 H24B 109.5
H24A C24 H24C 109.5
H24B C24 H24C 109.5
C17 C25 H25 107.6
C17 C25 C26 110.44(19)
C17 C25 C27 111.9(2)
C26 C25 H25 107.6
C26 C25 C27 111.5(2)
C27 C25 H25 107.6
C25 C26 H26A 109.5
C25 C26 H26B 109.5
C25 C26 H26C 109.5
H26A C26 H26B 109.5
H26A C26 H26C 109.5
H26B C26 H26C 109.5
C25 C27 H27A 109.5
C25 C27 H27B 109.5
C25 C27 H27C 109.5
H27A C27 H27B 109.5
H27A C27 H27C 109.5
H27B C27 H27C 109.5
N1 C28 N3 119.85(19)
N1 C28 C29 122.5(2)
N3 C28 C29 117.6(2)
C28 C29 H29 120.1
C30 C29 C28 119.8(2)
C30 C29 H29 120.1
C29 C30 C31 117.7(2)
C29 C30 C33 121.2(2)
C31 C30 C33 121.0(2)
C30 C31 H31 120.4
C32 C31 C30 119.2(2)
C32 C31 H31 120.4
N1 C32 C31 123.8(2)
N1 C32 H32 118.1
C31 C32 H32 118.1
C30 C33 H33A 109.5
C30 C33 H33B 109.5
C30 C33 H33C 109.5
H33A C33 H33B 109.5
H33A C33 H33C 109.5
H33B C33 H33C 109.5
N2 C34 N3 118.93(19)
N2 C34 C35 122.9(2)
N3 C34 C35 118.20(19)
C34 C35 C39 121.5(2)
C36 C35 C34 116.9(2)
C36 C35 C39 121.6(2)
C35 C36 H36 119.6
C35 C36 C37 120.8(2)
C37 C36 H36 119.6
C36 C37 H37 120.8
C38 C37 C36 118.4(2)
C38 C37 H37 120.8
N2 C38 C37 122.8(2)
N2 C38 H38 118.6
C37 C38 H38 118.6
C35 C39 H39A 109.5
C35 C39 H39B 109.5
C35 C39 H39C 109.5
H39A C39 H39B 109.5
H39A C39 H39C 109.5
H39B C39 H39C 109.5
N6 Cu2 N7 90.10(8)
C40 Cu2 N6 134.27(8)
C40 Cu2 N7 135.30(8)
C67 N6 Cu2 125.69(16)
C67 N6 C71 116.7(2)
C71 N6 Cu2 117.39(16)
C73 N7 Cu2 125.24(16)
C73 N7 C77 117.4(2)
C77 N7 Cu2 116.14(16)
C67 N8 H8A 113.4
C73 N8 H8A 113.4
C73 N8 C67 133.2(2)
C40 N9 C41 113.45(17)
C40 N9 C55 125.94(18)
C55 N9 C41 120.38(17)
C40 N10 C42 112.99(17)
C40 N10 C43 124.62(18)
C43 N10 C42 122.00(17)
N9 C40 Cu2 127.27(16)
N9 C40 N10 106.47(18)
N10 C40 Cu2 126.17(16)
N9 C41 H41A 111.6
N9 C41 H41B 111.6
N9 C41 C42 100.80(17)
H41A C41 H41B 109.4
C42 C41 H41A 111.6
C42 C41 H41B 111.6
N10 C42 C41 101.32(17)
N10 C42 H42A 111.5
N10 C42 H42B 111.5
C41 C42 H42A 111.5
C41 C42 H42B 111.5
H42A C42 H42B 109.3
C44 C43 N10 119.5(2)
C48 C43 N10 117.6(2)
C48 C43 C44 122.9(2)
C43 C44 C49 122.4(2)
C45 C44 C43 117.0(2)
C45 C44 C49 120.6(2)
C44 C45 H45 119.4
C46 C45 C44 121.2(2)
C46 C45 H45 119.4
C45 C46 H46 119.6
C45 C46 C47 120.8(2)
C47 C46 H46 119.6
C46 C47 H47 119.7
C46 C47 C48 120.6(2)
C48 C47 H47 119.7
C43 C48 C47 117.4(2)
C43 C48 C52 121.9(2)
C47 C48 C52 120.6(2)
C44 C49 H49 107.5
C44 C49 C51 111.4(2)
C50 C49 C44 112.4(3)
C50 C49 H49 107.5
C50 C49 C51 110.3(3)
C51 C49 H49 107.5
C49 C50 H50A 109.5
C49 C50 H50B 109.5
C49 C50 H50C 109.5
H50A C50 H50B 109.5
H50A C50 H50C 109.5
H50B C50 H50C 109.5
C49 C51 H51A 109.5
C49 C51 H51B 109.5
C49 C51 H51C 109.5
H51A C51 H51B 109.5
H51A C51 H51C 109.5
H51B C51 H51C 109.5
C48 C52 H52 107.9
C48 C52 C53 110.0(2)
C48 C52 C54 112.2(2)
C53 C52 H52 107.9
C54 C52 H52 107.9
C54 C52 C53 110.7(2)
C52 C53 H53A 109.5
C52 C53 H53B 109.5
C52 C53 H53C 109.5
H53A C53 H53B 109.5
H53A C53 H53C 109.5
H53B C53 H53C 109.5
C52 C54 H54A 109.5
C52 C54 H54B 109.5
C52 C54 H54C 109.5
H54A C54 H54B 109.5
H54A C54 H54C 109.5
H54B C54 H54C 109.5
C56 C55 N9 119.91(19)
C56 C55 C60 122.2(2)
C60 C55 N9 117.86(19)
C55 C56 C61 121.6(2)
C57 C56 C55 117.5(2)
C57 C56 C61 120.8(2)
C56 C57 H57 119.4
C58 C57 C56 121.2(2)
C58 C57 H57 119.4
C57 C58 H58 119.8
C57 C58 C59 120.4(2)
C59 C58 H58 119.8
C58 C59 H59 119.6
C58 C59 C60 120.8(2)
C60 C59 H59 119.6
C55 C60 C64 121.00(19)
C59 C60 C55 117.8(2)
C59 C60 C64 121.1(2)
C56 C61 H61 107.9
C56 C61 C62 110.5(2)
C56 C61 C63 111.3(2)
C62 C61 H61 107.9
C63 C61 H61 107.9
C63 C61 C62 111.3(2)
C61 C62 H62A 109.5
C61 C62 H62B 109.5
C61 C62 H62C 109.5
H62A C62 H62B 109.5
H62A C62 H62C 109.5
H62B C62 H62C 109.5
C61 C63 H63A 109.5
C61 C63 H63B 109.5
C61 C63 H63C 109.5
H63A C63 H63B 109.5
H63A C63 H63C 109.5
H63B C63 H63C 109.5
C60 C64 H64 107.4
C60 C64 C65 110.5(2)
C60 C64 C66 112.23(19)
C65 C64 H64 107.4
C65 C64 C66 111.6(2)
C66 C64 H64 107.4
C64 C65 H65A 109.5
C64 C65 H65B 109.5
C64 C65 H65C 109.5
H65A C65 H65B 109.5
H65A C65 H65C 109.5
H65B C65 H65C 109.5
C64 C66 H66A 109.5
C64 C66 H66B 109.5
C64 C66 H66C 109.5
H66A C66 H66B 109.5
H66A C66 H66C 109.5
H66B C66 H66C 109.5
N6 C67 N8 120.9(2)
N6 C67 C68 121.8(2)
N8 C67 C68 117.3(2)
C67 C68 H68 119.8
C69 C68 C67 120.4(2)
C69 C68 H68 119.8
C68 C69 C70 117.8(2)
C68 C69 C72 121.7(2)
C70 C69 C72 120.5(2)
C69 C70 H70 120.6
C71 C70 C69 118.9(2)
C71 C70 H70 120.6
N6 C71 C70 124.4(2)
N6 C71 H71 117.8
C70 C71 H71 117.8
C69 C72 H72A 109.5
C69 C72 H72B 109.5
C69 C72 H72C 109.5
H72A C72 H72B 109.5
H72A C72 H72C 109.5
H72B C72 H72C 109.5
N7 C73 N8 119.8(2)
N7 C73 C74 122.7(2)
N8 C73 C74 117.4(2)
C73 C74 C78 121.5(2)
C75 C74 C73 116.8(2)
C75 C74 C78 121.7(2)
C74 C75 H75 119.3
C74 C75 C76 121.4(2)
C76 C75 H75 119.3
C75 C76 H76 121.1
C77 C76 C75 117.8(2)
C77 C76 H76 121.1
N7 C77 C76 123.7(2)
N7 C77 H77 118.1
C76 C77 H77 118.1
C74 C78 H78A 109.5
C74 C78 H78B 109.5
C74 C78 H78C 109.5
H78A C78 H78B 109.5
H78A C78 H78C 109.5
H78B C78 H78C 109.5
F7 P1 F10 88.93(9)
F8 P1 F7 178.53(11)
F8 P1 F10 89.61(10)
F8 P1 F11 89.62(9)
F9 P1 F7 90.29(8)
F9 P1 F8 91.17(10)
F9 P1 F10 179.12(11)
F9 P1 F11 90.02(9)
F11 P1 F7 90.24(9)
F11 P1 F10 89.57(9)
F12 P1 F7 89.90(9)
F12 P1 F8 90.22(9)
F12 P1 F9 90.75(9)
F12 P1 F10 89.66(9)
F12 P1 F11 179.21(10)
F1 P2 F2 178.71(10)
F1 P2 F3 89.80(10)
F1 P2 F4 91.26(11)
F1 P2 F5 90.30(8)
F1 P2 F6 90.31(9)
F2 P2 F6 89.09(8)
F3 P2 F2 89.05(9)
F3 P2 F6 89.38(8)
F4 P2 F2 89.88(10)
F4 P2 F3 178.68(10)
F4 P2 F5 90.46(8)
F4 P2 F6 89.83(9)
F5 P2 F2 90.30(8)
F5 P2 F3 90.32(8)
F5 P2 F6 179.33(9)

loop_
_geom_bond_atom_site_label_1
_geom_bond_atom_site_label_2
_geom_bond_distance
Cu1 N1 2.0259(18)
Cu1 N2 2.0200(19)
Cu1 C1 1.893(2)
N1 C28 1.339(3)
N1 C32 1.356(3)
N2 C34 1.337(3)
N2 C38 1.356(3)
N3 H3 0.8800
N3 C28 1.398(3)
N3 C34 1.391(3)
N4 C1 1.348(3)
N4 C3 1.482(3)
N4 C4 1.436(3)
N5 C1 1.338(3)
N5 C2 1.480(3)
N5 C16 1.433(3)
C2 H2A 0.9900
C2 H2B 0.9900
C2 C3 1.518(3)
C3 H3A 0.9900
C3 H3B 0.9900
C4 C5 1.403(3)
C4 C9 1.404(3)
C5 C6 1.391(3)
C5 C10 1.521(3)
C6 H6 0.9500
C6 C7 1.386(3)
C7 H7 0.9500
C7 C8 1.379(3)
C8 H8 0.9500
C8 C9 1.397(3)
C9 C13 1.519(3)
C10 H10 1.0000
C10 C11 1.527(3)
C10 C12 1.526(3)
C11 H11A 0.9800
C11 H11B 0.9800
C11 H11C 0.9800
C12 H12A 0.9800
C12 H12B 0.9800
C12 H12C 0.9800
C13 H13 1.0000
C13 C14 1.531(3)
C13 C15 1.528(3)
C14 H14A 0.9800
C14 H14B 0.9800
C14 H14C 0.9800
C15 H15A 0.9800
C15 H15B 0.9800
C15 H15C 0.9800
C16 C17 1.401(3)
C16 C21 1.403(3)
C17 C18 1.396(3)
C17 C25 1.522(3)
C18 H18 0.9500
C18 C19 1.383(3)
C19 H19 0.9500
C19 C20 1.383(3)
C20 H20 0.9500
C20 C21 1.394(3)
C21 C22 1.519(3)
C22 H22 1.0000
C22 C23 1.531(3)
C22 C24 1.533(3)
C23 H23A 0.9800
C23 H23B 0.9800
C23 H23C 0.9800
C24 H24A 0.9800
C24 H24B 0.9800
C24 H24C 0.9800
C25 H25 1.0000
C25 C26 1.526(4)
C25 C27 1.531(3)
C26 H26A 0.9800
C26 H26B 0.9800
C26 H26C 0.9800
C27 H27A 0.9800
C27 H27B 0.9800
C27 H27C 0.9800
C28 C29 1.399(3)
C29 H29 0.9500
C29 C30 1.374(3)
C30 C31 1.399(3)
C30 C33 1.504(3)
C31 H31 0.9500
C31 C32 1.365(3)
C32 H32 0.9500
C33 H33A 0.9800
C33 H33B 0.9800
C33 H33C 0.9800
C34 C35 1.418(3)
C35 C36 1.373(3)
C35 C39 1.502(3)
C36 H36 0.9500
C36 C37 1.391(3)
C37 H37 0.9500
C37 C38 1.370(3)
C38 H38 0.9500
C39 H39A 0.9800
C39 H39B 0.9800
C39 H39C 0.9800
Cu2 N6 2.0206(19)
Cu2 N7 2.052(2)
Cu2 C40 1.917(2)
N6 C67 1.345(3)
N6 C71 1.351(3)
N7 C73 1.338(3)
N7 C77 1.359(3)
N8 H8A 0.8800
N8 C67 1.390(3)
N8 C73 1.379(3)
N9 C40 1.340(3)
N9 C41 1.477(3)
N9 C55 1.429(3)
N10 C40 1.343(3)
N10 C42 1.472(3)
N10 C43 1.437(3)
C41 H41A 0.9900
C41 H41B 0.9900
C41 C42 1.520(3)
C42 H42A 0.9900
C42 H42B 0.9900
C43 C44 1.399(3)
C43 C48 1.398(3)
C44 C45 1.397(3)
C44 C49 1.515(4)
C45 H45 0.9500
C45 C46 1.371(4)
C46 H46 0.9500
C46 C47 1.380(4)
C47 H47 0.9500
C47 C48 1.398(3)
C48 C52 1.516(4)
C49 H49 1.0000
C49 C50 1.512(4)
C49 C51 1.522(4)
C50 H50A 0.9800
C50 H50B 0.9800
C50 H50C 0.9800
C51 H51A 0.9800
C51 H51B 0.9800
C51 H51C 0.9800
C52 H52 1.0000
C52 C53 1.532(4)
C52 C54 1.531(4)
C53 H53A 0.9800
C53 H53B 0.9800
C53 H53C 0.9800
C54 H54A 0.9800
C54 H54B 0.9800
C54 H54C 0.9800
C55 C56 1.400(3)
C55 C60 1.406(3)
C56 C57 1.396(3)
C56 C61 1.520(3)
C57 H57 0.9500
C57 C58 1.378(3)
C58 H58 0.9500
C58 C59 1.384(3)
C59 H59 0.9500
C59 C60 1.393(3)
C60 C64 1.518(3)
C61 H61 1.0000
C61 C62 1.530(4)
C61 C63 1.526(4)
C62 H62A 0.9800
C62 H62B 0.9800
C62 H62C 0.9800
C63 H63A 0.9800
C63 H63B 0.9800
C63 H63C 0.9800
C64 H64 1.0000
C64 C65 1.523(4)
C64 C66 1.526(3)
C65 H65A 0.9800
C65 H65B 0.9800
C65 H65C 0.9800
C66 H66A 0.9800
C66 H66B 0.9800
C66 H66C 0.9800
C67 C68 1.403(3)
C68 H68 0.9500
C68 C69 1.370(3)
C69 C70 1.391(4)
C69 C72 1.511(3)
C70 H70 0.9500
C70 C71 1.368(3)
C71 H71 0.9500
C72 H72A 0.9800
C72 H72B 0.9800
C72 H72C 0.9800
C73 C74 1.433(3)
C74 C75 1.369(4)
C74 C78 1.492(3)
C75 H75 0.9500
C75 C76 1.386(4)
C76 H76 0.9500
C76 C77 1.373(4)
C77 H77 0.9500
C78 H78A 0.9800
C78 H78B 0.9800
C78 H78C 0.9800
P1 F7 1.6007(16)
P1 F8 1.5971(17)
P1 F9 1.5949(16)
P1 F10 1.6176(17)
P1 F11 1.6005(15)
P1 F12 1.5922(16)
P2 F1 1.5873(17)
P2 F2 1.6050(15)
P2 F3 1.5956(16)
P2 F4 1.5892(16)
P2 F5 1.5956(14)
P2 F6 1.6119(15)

loop_
_geom_torsion_atom_site_label_1
_geom_torsion_atom_site_label_2
_geom_torsion_atom_site_label_3
_geom_torsion_atom_site_label_4
_geom_torsion
Cu1 N1 C28 N3 7.8(3)
Cu1 N1 C28 C29 -171.85(16)
Cu1 N1 C32 C31 173.41(19)
Cu1 N2 C34 N3 -6.9(3)
Cu1 N2 C34 C35 173.92(16)
Cu1 N2 C38 C37 -177.32(17)
N1 Cu1 C1 N4 -55.2(2)
N1 Cu1 C1 N5 116.95(17)
N1 C28 C29 C30 -2.0(3)
N2 Cu1 C1 N4 134.38(18)
N2 Cu1 C1 N5 -53.4(2)
N2 C34 C35 C36 4.5(3)
N2 C34 C35 C39 -176.3(2)
N3 C28 C29 C30 178.4(2)
N3 C34 C35 C36 -174.7(2)
N3 C34 C35 C39 4.4(3)
N4 C4 C5 C6 -174.86(19)
N4 C4 C5 C10 4.5(3)
N4 C4 C9 C8 173.93(19)
N4 C4 C9 C13 -5.4(3)
N5 C2 C3 N4 21.5(2)
N5 C16 C17 C18 -177.05(19)
N5 C16 C17 C25 0.4(3)
N5 C16 C21 C20 176.87(19)
N5 C16 C21 C22 -6.8(3)
C1 N4 C3 C2 -19.9(2)
C1 N4 C4 C5 -69.9(3)
C1 N4 C4 C9 115.5(2)
C1 N5 C2 C3 -19.4(2)
C1 N5 C16 C17 100.6(2)
C1 N5 C16 C21 -79.4(3)
C2 N5 C1 Cu1 -166.16(15)
C2 N5 C1 N4 7.6(2)
C2 N5 C16 C17 -84.0(3)
C2 N5 C16 C21 96.1(2)
C3 N4 C1 Cu1 -178.43(16)
C3 N4 C1 N5 8.5(2)
C3 N4 C4 C5 90.2(2)
C3 N4 C4 C9 -84.4(2)
C4 N4 C1 Cu1 -17.3(3)
C4 N4 C1 N5 169.63(19)
C4 N4 C3 C2 177.32(19)
C4 C5 C6 C7 1.3(3)
C4 C5 C10 C11 -123.0(2)
C4 C5 C10 C12 113.4(2)
C4 C9 C13 C14 109.5(2)
C4 C9 C13 C15 -127.8(2)
C5 C4 C9 C8 -0.5(3)
C5 C4 C9 C13 -179.8(2)
C5 C6 C7 C8 -1.1(4)
C6 C5 C10 C11 56.3(3)
C6 C5 C10 C12 -67.3(3)
C6 C7 C8 C9 0.0(4)
C7 C8 C9 C4 0.8(3)
C7 C8 C9 C13 -179.9(2)
C8 C9 C13 C14 -69.7(3)
C8 C9 C13 C15 52.9(3)
C9 C4 C5 C6 -0.5(3)
C9 C4 C5 C10 178.8(2)
C10 C5 C6 C7 -178.0(2)
C16 N5 C1 Cu1 9.6(3)
C16 N5 C1 N4 -176.59(18)
C16 N5 C2 C3 164.74(19)
C16 C17 C18 C19 -0.6(3)
C16 C17 C25 C26 -104.2(2)
C16 C17 C25 C27 131.0(2)
C16 C21 C22 C23 132.2(2)
C16 C21 C22 C24 -104.2(2)
C17 C16 C21 C20 -3.0(3)
C17 C16 C21 C22 173.3(2)
C17 C18 C19 C20 -1.3(4)
C18 C17 C25 C26 73.3(3)
C18 C17 C25 C27 -51.6(3)
C18 C19 C20 C21 1.1(4)
C19 C20 C21 C16 1.0(3)
C19 C20 C21 C22 -175.4(2)
C20 C21 C22 C23 -51.6(3)
C20 C21 C22 C24 72.0(3)
C21 C16 C17 C18 2.9(3)
C21 C16 C17 C25 -179.6(2)
C25 C17 C18 C19 -178.2(2)
C28 N1 C32 C31 -1.8(3)
C28 N3 C34 N2 -32.5(3)
C28 N3 C34 C35 146.8(2)
C28 C29 C30 C31 -0.8(3)
C28 C29 C30 C33 179.8(2)
C29 C30 C31 C32 2.2(4)
C30 C31 C32 N1 -0.9(4)
C32 N1 C28 N3 -177.1(2)
C32 N1 C28 C29 3.2(3)
C33 C30 C31 C32 -178.5(2)
C34 N2 C38 C37 2.2(3)
C34 N3 C28 N1 32.0(3)
C34 N3 C28 C29 -148.3(2)
C34 C35 C36 C37 -0.1(3)
C35 C36 C37 C38 -2.9(3)
C36 C37 C38 N2 2.0(3)
C38 N2 C34 N3 173.69(19)
C38 N2 C34 C35 -5.5(3)
C39 C35 C36 C37 -179.2(2)
Cu2 N6 C67 N8 5.0(3)
Cu2 N6 C67 C68 -173.85(18)
Cu2 N6 C71 C70 174.4(2)
Cu2 N7 C73 N8 -16.8(3)
Cu2 N7 C73 C74 162.59(17)
Cu2 N7 C77 C76 -165.2(2)
N6 C67 C68 C69 0.2(4)
N7 C73 C74 C75 2.4(3)
N7 C73 C74 C78 -177.1(2)
N8 C67 C68 C69 -178.8(2)
N8 C73 C74 C75 -178.2(2)
N8 C73 C74 C78 2.3(3)
N9 C41 C42 N10 20.7(2)
N9 C55 C56 C57 179.3(2)
N9 C55 C56 C61 0.2(3)
N9 C55 C60 C59 179.87(19)
N9 C55 C60 C64 -3.4(3)
N10 C43 C44 C45 176.6(2)
N10 C43 C44 C49 -5.5(3)
N10 C43 C48 C47 -177.4(2)
N10 C43 C48 C52 -1.0(3)
C40 N9 C41 C42 -18.0(2)
C40 N9 C55 C56 -77.7(3)
C40 N9 C55 C60 103.5(2)
C40 N10 C42 C41 -19.9(2)
C40 N10 C43 C44 -73.9(3)
C40 N10 C43 C48 105.6(3)
C41 N9 C40 Cu2 -177.06(16)
C41 N9 C40 N10 6.3(2)
C41 N9 C55 C56 96.4(2)
C41 N9 C55 C60 -82.4(3)
C42 N10 C40 Cu2 -167.37(16)
C42 N10 C40 N9 9.3(3)
C42 N10 C43 C44 98.5(3)
C42 N10 C43 C48 -82.0(3)
C43 N10 C40 Cu2 5.6(3)
C43 N10 C40 N9 -177.7(2)
C43 N10 C42 C41 166.9(2)
C43 C44 C45 C46 1.5(4)
C43 C44 C49 C50 130.5(3)
C43 C44 C49 C51 -105.1(3)
C43 C48 C52 C53 -96.1(3)
C43 C48 C52 C54 140.2(2)
C44 C43 C48 C47 2.1(3)
C44 C43 C48 C52 178.5(2)
C44 C45 C46 C47 0.6(4)
C45 C44 C49 C50 -51.6(4)
C45 C44 C49 C51 72.8(3)
C45 C46 C47 C48 -1.4(4)
C46 C47 C48 C43 0.1(3)
C46 C47 C48 C52 -176.3(2)
C47 C48 C52 C53 80.2(3)
C47 C48 C52 C54 -43.6(3)
C48 C43 C44 C45 -2.9(3)
C48 C43 C44 C49 175.0(2)
C49 C44 C45 C46 -176.5(2)
C55 N9 C40 Cu2 -2.6(3)
C55 N9 C40 N10 -179.25(19)
C55 N9 C41 C42 167.20(19)
C55 C56 C57 C58 1.4(3)
C55 C56 C61 C62 105.3(3)
C55 C56 C61 C63 -130.5(2)
C55 C60 C64 C65 -102.4(3)
C55 C60 C64 C66 132.4(2)
C56 C55 C60 C59 1.1(3)
C56 C55 C60 C64 177.8(2)
C56 C57 C58 C59 -0.2(4)
C57 C56 C61 C62 -73.8(3)
C57 C56 C61 C63 50.4(3)
C57 C58 C59 C60 -0.6(4)
C58 C59 C60 C55 0.2(3)
C58 C59 C60 C64 -176.5(2)
C59 C60 C64 C65 74.2(3)
C59 C60 C64 C66 -51.1(3)
C60 C55 C56 C57 -1.9(3)
C60 C55 C56 C61 179.0(2)
C61 C56 C57 C58 -179.5(2)
C67 N6 C71 C70 -0.3(4)
C67 N8 C73 N7 -5.4(4)
C67 N8 C73 C74 175.2(2)
C67 C68 C69 C70 -0.7(4)
C67 C68 C69 C72 179.2(2)
C68 C69 C70 C71 0.8(4)
C69 C70 C71 N6 -0.3(4)
C71 N6 C67 N8 179.2(2)
C71 N6 C67 C68 0.3(3)
C72 C69 C70 C71 -179.1(3)
C73 N7 C77 C76 2.9(4)
C73 N8 C67 N6 11.9(4)
C73 N8 C67 C68 -169.1(2)
C73 C74 C75 C76 1.3(4)
C74 C75 C76 C77 -2.7(4)
C75 C76 C77 N7 0.5(4)
C77 N7 C73 N8 176.2(2)
C77 N7 C73 C74 -4.4(3)
C78 C74 C75 C76 -179.2(2)

loop_
_smtbx_masks_void_nr
_smtbx_masks_void_average_x
_smtbx_masks_void_average_y
_smtbx_masks_void_average_z
_smtbx_masks_void_volume
_smtbx_masks_void_count_electrons
1 0.546 0.634 0.565 112.9 35.7
2 0.546 0.866 0.065 112.9 35.6
3 0.454 0.134 0.935 112.9 35.6
4 0.454 0.366 0.435 112.9 35.5
5 0.446 0.696 0.796 26.0 0.0
6 0.446 0.804 0.296 26.0 0.0
7 0.554 0.196 0.704 26.0 0.0
8 0.554 0.304 0.204 26.0 0.0
9 0.493 0.076 0.552 9.0 0.0
10 0.493 0.424 0.052 9.0 0.0
11 0.507 0.576 0.948 9.0 0.0
12 0.507 0.924 0.448 9.0 0.0
